data_4134583
loop_
_publ_author_name
'He, Junpeng'
'Aggarwal, Kanchan'
'Katyal, Naman'
'He, Shichao'
'Chiang, Edward'
'Dunning, Samuel G.'
'Reynolds, 3rd, Joseph E'
'Steiner, Alexander'
'Henkelman, Graeme'
'Que, Emily L.'
'Humphrey, Simon M.'

_publ_contact_author 'Dr. Simon M. Humphrey'
_publ_section_title
;
 Reversible Solid-State Isomerism of Azobenzene-Loaded Large-Pore
 Isoreticular Mg-CUK-1.
;
_journal_name_full 'Journal of the American Chemical Society'
_journal_paper_doi 10.1021/jacs.9b13793
_journal_year 2020
_chemical_formula_moiety 'C26 H16 Mg3 N2 O10, 2.5(H2 O)'
_chemical_formula_sum 'C26 H21 Mg3 N2 O12.5'
_chemical_formula_weight 634.38
_chemical_name_common 'Mg-CUK-1L Dehydrated'
_space_group_crystal_system monoclinic
_space_group_IT_number 15
_space_group_name_Hall '-C 2yc'
_space_group_name_H-M_alt 'C 1 2/c 1'
_atom_sites_solution_hydrogens mixed
_audit_creation_method SHELXL-2014/7
_cell_angle_alpha 90
_cell_angle_beta 92.83(3)
_cell_angle_gamma 90
_cell_formula_units_Z 4
_cell_length_a 24.220(5)
_cell_length_b 17.812(4)
_cell_length_c 10.975(2)
_cell_measurement_reflns_used 1355
_cell_measurement_temperature 100(2)
_cell_measurement_theta_max 72.9190
_cell_measurement_theta_min 3.0700
_cell_volume 4728.9(17)
_computing_structure_refinement 'SHELXL-2014/7 (Sheldrick, 2014)'
_diffrn_ambient_temperature 100(2)
_diffrn_detector 'CCD plate'
_diffrn_detector_area_resol_mean 5.2940
_diffrn_detector_type AtlasS2
_diffrn_measured_fraction_theta_full 0.995
_diffrn_measured_fraction_theta_max 0.995
_diffrn_measurement_device 'four-circle diffractometer'
_diffrn_measurement_device_type 'SuperNova, Dual, Cu at zero, AtlasS2'
_diffrn_measurement_method '\w scans'
_diffrn_radiation_monochromator mirror
_diffrn_radiation_probe x-ray
_diffrn_radiation_type CuK\a
_diffrn_radiation_wavelength 1.54184
_diffrn_reflns_av_R_equivalents 0.0579
_diffrn_reflns_av_unetI/netI 0.0605
_diffrn_reflns_Laue_measured_fraction_full 0.995
_diffrn_reflns_Laue_measured_fraction_max 0.995
_diffrn_reflns_limit_h_max 28
_diffrn_reflns_limit_h_min -28
_diffrn_reflns_limit_k_max 21
_diffrn_reflns_limit_k_min -21
_diffrn_reflns_limit_l_max 13
_diffrn_reflns_limit_l_min -13
_diffrn_reflns_number 12981
_diffrn_reflns_point_group_measured_fraction_full 0.995
_diffrn_reflns_point_group_measured_fraction_max 0.995
_diffrn_reflns_theta_full 66.599
_diffrn_reflns_theta_max 66.599
_diffrn_reflns_theta_min 6.024
_diffrn_source 'micro-focus sealed X-ray tube'
_diffrn_source_type 'SuperNova (Cu) X-ray Source'
_exptl_absorpt_coefficient_mu 0.958
_exptl_absorpt_correction_T_max 1.00000
_exptl_absorpt_correction_T_min 0.77978
_exptl_absorpt_correction_type multi-scan
_exptl_absorpt_process_details
;
CrysAlisPro 1.171.38.43f (Rigaku Oxford Diffraction, 2015)
Empirical absorption correction using spherical harmonics,
 implemented in SCALE3 ABSPACK scaling algorithm.
;
_exptl_crystal_colour colorless
_exptl_crystal_density_diffrn 0.891
_exptl_crystal_description rod
_exptl_crystal_F_000 1308
_exptl_crystal_size_max 0.200
_exptl_crystal_size_mid 0.100
_exptl_crystal_size_min 0.100
_refine_diff_density_max 0.917
_refine_diff_density_min -0.712
_refine_diff_density_rms 0.147
_refine_ls_extinction_method none
_refine_ls_goodness_of_fit_ref 1.078
_refine_ls_hydrogen_treatment mixed
_refine_ls_matrix_type full
_refine_ls_number_parameters 214
_refine_ls_number_reflns 4158
_refine_ls_number_restraints 1
_refine_ls_restrained_S_all 1.078
_refine_ls_R_factor_all 0.1196
_refine_ls_R_factor_gt 0.0992
_refine_ls_shift/su_max 0.000
_refine_ls_shift/su_mean 0.000
_refine_ls_structure_factor_coef Fsqd
_refine_ls_weighting_details 'w=1/[\s^2^(Fo^2^)+(0.1610P)^2^+22.3368P] where P=(Fo^2^+2Fc^2^)/3'
_refine_ls_weighting_scheme calc
_refine_ls_wR_factor_gt 0.2669
_refine_ls_wR_factor_ref 0.2883
_reflns_Friedel_coverage 0.000
_reflns_number_gt 3169
_reflns_number_total 4158
_reflns_threshold_expression 'I > 2\s(I)'
_cod_data_source_file ja9b13793_si_003.cif
_cod_data_source_block sh17008
_cod_original_cell_volume 4728.8(16)
_cod_original_sg_symbol_H-M 'C 2/c'
_cod_original_formula_sum 'C26 H21 Mg3 N2 O12.50'
_cod_database_code 4134583
_shelx_shelxl_version_number 2014/7
_shelx_space_group_comment
;
The symmetry employed for this shelxl refinement is uniquely defined
by the following loop, which should always be used as a source of
symmetry information in preference to the above space-group names.
They are only intended as comments.
;
_shelx_estimated_absorpt_t_min 0.831
_shelx_estimated_absorpt_t_max 0.910

loop_
_space_group_symop_operation_xyz
'x, y, z'
'-x, y, -z+1/2'
'x+1/2, y+1/2, z'
'-x+1/2, y+1/2, -z+1/2'
'-x, -y, -z'
'x, -y, z-1/2'
'-x+1/2, -y+1/2, -z'
'x+1/2, -y+1/2, z-1/2'

loop_
_atom_site_label
_atom_site_type_symbol
_atom_site_fract_x
_atom_site_fract_y
_atom_site_fract_z
_atom_site_U_iso_or_equiv
_atom_site_adp_type
_atom_site_occupancy
_atom_site_site_symmetry_order
_atom_site_calc_flag
_atom_site_refinement_flags_posn
_atom_site_refinement_flags_adp
_atom_site_refinement_flags_occupancy
_atom_site_disorder_assembly
_atom_site_disorder_group
Mg1 Mg 0.43796(5) 0.02110(8) 0.47964(11) 0.0217(4) Uani 1 1 d . . . . .
Mg2 Mg 0.5000 0.07157(11) 0.2500 0.0210(5) Uani 1 2 d S T P . .
O1 O 0.44497(11) -0.01300(17) 0.2972(2) 0.0235(7) Uani 1 1 d . . . . .
O4 O 0.11076(12) -0.39170(19) 0.0978(3) 0.0313(8) Uani 1 1 d . . . . .
O3 O 0.05983(12) -0.34758(18) 0.2468(3) 0.0286(7) Uani 1 1 d . . . . .
O2 O 0.40102(12) -0.06074(19) 0.1308(2) 0.0298(8) Uani 1 1 d . . . . .
O5 O 0.51381(11) 0.06316(17) 0.4400(2) 0.0228(7) Uani 1 1 d D . . . .
H5A H 0.524(2) 0.1097(16) 0.473(4) 0.027 Uiso 1 1 d D U . . .
N1 N 0.36800(15) -0.0574(2) 0.4400(3) 0.0260(8) Uani 1 1 d . . . . .
C2 C 0.36229(18) -0.0795(3) 0.3224(4) 0.0268(10) Uani 1 1 d . . . . .
C3 C 0.32117(19) -0.1255(3) 0.2764(4) 0.0328(11) Uani 1 1 d . . . . .
H3 H 0.3195 -0.1390 0.1926 0.039 Uiso 1 1 calc R U . . .
C4 C 0.2814(2) -0.1526(3) 0.3541(4) 0.0352(11) Uani 1 1 d . . . . .
C5 C 0.2875(2) -0.1300(3) 0.4768(4) 0.0406(13) Uani 1 1 d . . . . .
H5 H 0.2619 -0.1470 0.5337 0.049 Uiso 1 1 calc R U . . .
C6 C 0.3297(2) -0.0838(3) 0.5145(4) 0.0354(12) Uani 1 1 d . . . . .
H6 H 0.3324 -0.0694 0.5979 0.042 Uiso 1 1 calc R U . . .
C7 C 0.40670(17) -0.0488(2) 0.2429(4) 0.0237(9) Uani 1 1 d . . . . .
C8 C 0.2359(2) -0.2019(3) 0.3092(4) 0.0359(11) Uani 1 1 d . . . . .
C9 C 0.1841(2) -0.1989(3) 0.3616(5) 0.0462(14) Uani 1 1 d . . . . .
H9 H 0.1782 -0.1641 0.4254 0.055 Uiso 1 1 calc R U . . .
C10 C 0.1416(2) -0.2458(3) 0.3215(4) 0.0412(13) Uani 1 1 d . . . . .
H10 H 0.1072 -0.2433 0.3589 0.049 Uiso 1 1 calc R U . . .
C11 C 0.14851(19) -0.2966(3) 0.2269(4) 0.0334(11) Uani 1 1 d . . . . .
C12 C 0.1999(2) -0.2993(3) 0.1738(4) 0.0409(13) Uani 1 1 d . . . . .
H12 H 0.2055 -0.3334 0.1090 0.049 Uiso 1 1 calc R U . . .
C13 C 0.2421(2) -0.2532(3) 0.2145(4) 0.0434(13) Uani 1 1 d . . . . .
H13 H 0.2767 -0.2562 0.1772 0.052 Uiso 1 1 calc R U . . .
C14 C 0.10301(18) -0.3497(3) 0.1869(4) 0.0288(10) Uani 1 1 d . . . . .
O50 O 0.5054(11) 0.2364(14) 0.521(3) 0.099(8) Uani 0.25 1 d . . P . .
O51 O 0.5938(16) 0.302(2) 0.641(3) 0.139(12) Uiso 0.25 1 d . . P . .
O52 O 0.4996(16) 0.3084(18) 0.303(3) 0.133(11) Uiso 0.25 1 d . . P . .
O53 O 0.2081(16) 0.056(2) 0.462(4) 0.140(12) Uiso 0.25 1 d . . P . .
O54 O 0.1992(17) 0.033(2) 0.344(4) 0.153(13) Uiso 0.25 1 d . . P . .

loop_
_atom_site_aniso_label
_atom_site_aniso_U_11
_atom_site_aniso_U_22
_atom_site_aniso_U_33
_atom_site_aniso_U_23
_atom_site_aniso_U_13
_atom_site_aniso_U_12
Mg1 0.0133(7) 0.0419(8) 0.0104(6) 0.0006(5) 0.0048(5) 0.0015(5)
Mg2 0.0128(9) 0.0396(11) 0.0109(8) 0.000 0.0044(7) 0.000
O1 0.0166(13) 0.0417(17) 0.0128(12) -0.0022(12) 0.0062(11) -0.0058(12)
O4 0.0229(15) 0.055(2) 0.0170(14) -0.0083(13) 0.0076(12) -0.0140(14)
O3 0.0205(14) 0.0464(18) 0.0196(14) -0.0022(12) 0.0080(12) -0.0081(13)
O2 0.0239(15) 0.053(2) 0.0124(14) -0.0025(13) 0.0050(11) -0.0113(14)
O5 0.0166(13) 0.0408(17) 0.0113(13) -0.0006(11) 0.0038(11) 0.0016(12)
N1 0.0209(17) 0.045(2) 0.0128(16) -0.0002(14) 0.0045(13) -0.0048(16)
C2 0.020(2) 0.048(3) 0.0131(18) 0.0029(17) 0.0055(16) -0.0016(19)
C3 0.028(2) 0.057(3) 0.0135(19) -0.0035(19) 0.0055(17) -0.012(2)
C4 0.030(2) 0.056(3) 0.020(2) -0.001(2) 0.0084(18) -0.011(2)
C5 0.036(3) 0.068(3) 0.020(2) -0.004(2) 0.0143(19) -0.022(3)
C6 0.032(2) 0.063(3) 0.0131(19) -0.0015(19) 0.0110(18) -0.014(2)
C7 0.020(2) 0.038(2) 0.0138(19) 0.0013(16) 0.0080(16) 0.0009(18)
C8 0.029(2) 0.059(3) 0.020(2) -0.004(2) 0.0093(18) -0.017(2)
C9 0.038(3) 0.071(4) 0.032(3) -0.022(2) 0.020(2) -0.023(3)
C10 0.029(2) 0.065(3) 0.031(2) -0.014(2) 0.016(2) -0.017(2)
C11 0.027(2) 0.057(3) 0.0171(19) -0.0045(19) 0.0085(17) -0.011(2)
C12 0.033(3) 0.064(3) 0.027(2) -0.013(2) 0.016(2) -0.016(2)
C13 0.033(3) 0.071(4) 0.028(2) -0.013(2) 0.017(2) -0.019(3)
C14 0.025(2) 0.050(3) 0.0127(18) 0.0016(18) 0.0055(16) -0.008(2)
O50 0.097(18) 0.088(16) 0.11(2) -0.020(15) 0.010(15) -0.020(14)

loop_
_atom_type_symbol
_atom_type_description
_atom_type_scat_dispersion_real
_atom_type_scat_dispersion_imag
_atom_type_scat_source
C C 0.0181 0.0091 'International Tables Vol C Tables 4.2.6.8 and 6.1.1.4'
H H 0.0000 0.0000 'International Tables Vol C Tables 4.2.6.8 and 6.1.1.4'
N N 0.0311 0.0180 'International Tables Vol C Tables 4.2.6.8 and 6.1.1.4'
O O 0.0492 0.0322 'International Tables Vol C Tables 4.2.6.8 and 6.1.1.4'
Mg Mg 0.1719 0.1771 'International Tables Vol C Tables 4.2.6.8 and 6.1.1.4'

loop_
_geom_angle_atom_site_label_1
_geom_angle_atom_site_label_2
_geom_angle_atom_site_label_3
_geom_angle
_geom_angle_site_symmetry_1
_geom_angle_site_symmetry_3
_geom_angle_publ_flag
O2 Mg1 O5 118.52(14) 6_556 . ?
O2 Mg1 O5 99.46(12) 6_556 5_656 ?
O5 Mg1 O5 82.12(13) . 5_656 ?
O2 Mg1 O4 79.28(12) 6_556 4 ?
O5 Mg1 O4 97.76(13) . 4 ?
O5 Mg1 O4 178.52(13) 5_656 4 ?
O2 Mg1 O1 158.07(14) 6_556 . ?
O5 Mg1 O1 77.80(12) . . ?
O5 Mg1 O1 97.20(12) 5_656 . ?
O4 Mg1 O1 84.21(12) 4 . ?
O2 Mg1 N1 90.93(14) 6_556 . ?
O5 Mg1 N1 150.51(14) . . ?
O5 Mg1 N1 92.06(14) 5_656 . ?
O4 Mg1 N1 88.76(14) 4 . ?
O1 Mg1 N1 74.28(12) . . ?
O2 Mg1 Mg1 115.12(11) 6_556 5_656 ?
O5 Mg1 Mg1 41.32(9) . 5_656 ?
O5 Mg1 Mg1 40.80(8) 5_656 5_656 ?
O4 Mg1 Mg1 139.06(12) 4 5_656 ?
O1 Mg1 Mg1 86.80(10) . 5_656 ?
N1 Mg1 Mg1 126.73(13) . 5_656 ?
O2 Mg1 Mg2 143.07(12) 6_556 . ?
O5 Mg1 Mg2 41.69(8) . . ?
O5 Mg1 Mg2 105.54(9) 5_656 . ?
O4 Mg1 Mg2 75.21(9) 4 . ?
O1 Mg1 Mg2 41.68(9) . . ?
N1 Mg1 Mg2 114.50(10) . . ?
Mg1 Mg1 Mg2 71.70(5) 5_656 . ?
O2 Mg1 Mg2 71.13(9) 6_556 5_656 ?
O5 Mg1 Mg2 90.03(9) . 5_656 ?
O5 Mg1 Mg2 29.12(8) 5_656 5_656 ?
O4 Mg1 Mg2 149.48(10) 4 5_656 ?
O1 Mg1 Mg2 126.32(10) . 5_656 ?
N1 Mg1 Mg2 98.84(11) . 5_656 ?
Mg1 Mg1 Mg2 54.41(4) 5_656 5_656 ?
Mg2 Mg1 Mg2 126.11(4) . 5_656 ?
O3 Mg2 O3 90.44(19) 3 4 ?
O3 Mg2 O1 92.42(12) 3 2_655 ?
O3 Mg2 O1 166.30(11) 4 2_655 ?
O3 Mg2 O1 166.30(11) 3 . ?
O3 Mg2 O1 92.41(12) 4 . ?
O1 Mg2 O1 87.97(18) 2_655 . ?
O3 Mg2 O5 96.40(12) 3 2_655 ?
O3 Mg2 O5 89.37(12) 4 2_655 ?
O1 Mg2 O5 77.00(12) 2_655 2_655 ?
O1 Mg2 O5 97.03(12) . 2_655 ?
O3 Mg2 O5 89.37(12) 3 . ?
O3 Mg2 O5 96.40(12) 4 . ?
O1 Mg2 O5 97.03(12) 2_655 . ?
O1 Mg2 O5 77.00(12) . . ?
O5 Mg2 O5 171.8(2) 2_655 . ?
O3 Mg2 Mg1 125.81(9) 3 . ?
O3 Mg2 Mg1 79.61(9) 4 . ?
O1 Mg2 Mg1 109.25(10) 2_655 . ?
O1 Mg2 Mg1 42.00(8) . . ?
O5 Mg2 Mg1 136.03(9) 2_655 . ?
O5 Mg2 Mg1 40.48(8) . . ?
O3 Mg2 Mg1 79.61(9) 3 2_655 ?
O3 Mg2 Mg1 125.81(9) 4 2_655 ?
O1 Mg2 Mg1 42.00(8) 2_655 2_655 ?
O1 Mg2 Mg1 109.25(10) . 2_655 ?
O5 Mg2 Mg1 40.48(8) 2_655 2_655 ?
O5 Mg2 Mg1 136.03(9) . 2_655 ?
Mg1 Mg2 Mg1 146.61(9) . 2_655 ?
O3 Mg2 Mg1 124.59(8) 3 6 ?
O3 Mg2 Mg1 93.94(9) 4 6 ?
O1 Mg2 Mg1 73.45(9) 2_655 6 ?
O1 Mg2 Mg1 68.57(8) . 6 ?
O5 Mg2 Mg1 28.68(9) 2_655 6 ?
O5 Mg2 Mg1 144.38(11) . 6 ?
Mg1 Mg2 Mg1 109.25(5) . 6 ?
Mg1 Mg2 Mg1 53.89(4) 2_655 6 ?
O3 Mg2 Mg1 93.94(9) 3 5_656 ?
O3 Mg2 Mg1 124.59(8) 4 5_656 ?
O1 Mg2 Mg1 68.57(8) 2_655 5_656 ?
O1 Mg2 Mg1 73.45(9) . 5_656 ?
O5 Mg2 Mg1 144.38(11) 2_655 5_656 ?
O5 Mg2 Mg1 28.68(8) . 5_656 ?
Mg1 Mg2 Mg1 53.89(4) . 5_656 ?
Mg1 Mg2 Mg1 109.25(5) 2_655 5_656 ?
Mg1 Mg2 Mg1 126.28(7) 6 5_656 ?
C7 O1 Mg2 135.6(3) . . ?
C7 O1 Mg1 120.5(2) . . ?
Mg2 O1 Mg1 96.32(12) . . ?
C14 O4 Mg1 130.8(3) . 4_545 ?
C14 O3 Mg2 126.4(3) . 3_445 ?
C7 O2 Mg1 135.0(3) . 6 ?
Mg1 O5 Mg1 97.89(13) . 5_656 ?
Mg1 O5 Mg2 97.84(13) . . ?
Mg1 O5 Mg2 122.20(14) 5_656 . ?
Mg1 O5 H5A 118(3) . . ?
Mg1 O5 H5A 110(3) 5_656 . ?
Mg2 O5 H5A 110(3) . . ?
C2 N1 C6 115.8(4) . . ?
C2 N1 Mg1 114.3(3) . . ?
C6 N1 Mg1 129.8(3) . . ?
N1 C2 C3 124.5(4) . . ?
N1 C2 C7 113.7(4) . . ?
C3 C2 C7 121.8(4) . . ?
C2 C3 C4 119.4(4) . . ?
C2 C3 H3 120.3 . . ?
C4 C3 H3 120.3 . . ?
C3 C4 C5 116.1(4) . . ?
C3 C4 C8 121.7(4) . . ?
C5 C4 C8 122.1(4) . . ?
C6 C5 C4 120.4(4) . . ?
C6 C5 H5 119.8 . . ?
C4 C5 H5 119.8 . . ?
N1 C6 C5 123.7(4) . . ?
N1 C6 H6 118.1 . . ?
C5 C6 H6 118.1 . . ?
O2 C7 O1 126.8(4) . . ?
O2 C7 C2 117.2(4) . . ?
O1 C7 C2 116.0(3) . . ?
C13 C8 C9 117.4(4) . . ?
C13 C8 C4 122.1(4) . . ?
C9 C8 C4 120.5(4) . . ?
C10 C9 C8 120.8(5) . . ?
C10 C9 H9 119.6 . . ?
C8 C9 H9 119.6 . . ?
C9 C10 C11 121.1(4) . . ?
C9 C10 H10 119.4 . . ?
C11 C10 H10 119.4 . . ?
C10 C11 C12 118.3(4) . . ?
C10 C11 C14 121.0(4) . . ?
C12 C11 C14 120.7(4) . . ?
C13 C12 C11 120.6(5) . . ?
C13 C12 H12 119.7 . . ?
C11 C12 H12 119.7 . . ?
C12 C13 C8 121.9(4) . . ?
C12 C13 H13 119.1 . . ?
C8 C13 H13 119.1 . . ?
O4 C14 O3 125.7(4) . . ?
O4 C14 C11 117.9(4) . . ?
O3 C14 C11 116.3(4) . . ?

loop_
_geom_bond_atom_site_label_1
_geom_bond_atom_site_label_2
_geom_bond_distance
_geom_bond_site_symmetry_2
_geom_bond_publ_flag
Mg1 O2 2.049(3) 6_556 ?
Mg1 O5 2.050(3) . ?
Mg1 O5 2.072(3) 5_656 ?
Mg1 O4 2.104(3) 4 ?
Mg1 O1 2.107(3) . ?
Mg1 N1 2.223(4) . ?
Mg1 Mg1 3.109(3) 5_656 ?
Mg1 Mg2 3.1292(15) . ?
Mg1 Mg2 3.6531(18) 5_656 ?
Mg2 O3 2.045(3) 3 ?
Mg2 O3 2.045(3) 4 ?
Mg2 O1 2.093(3) 2_655 ?
Mg2 O1 2.093(3) . ?
Mg2 O5 2.101(3) 2_655 ?
Mg2 O5 2.101(3) . ?
Mg2 Mg1 3.1292(15) 2_655 ?
Mg2 Mg1 3.6531(18) 6 ?
Mg2 Mg1 3.6531(18) 5_656 ?
O1 C7 1.252(5) . ?
O4 C14 1.253(5) . ?
O4 Mg1 2.104(3) 4_545 ?
O3 C14 1.263(5) . ?
O3 Mg2 2.045(3) 3_445 ?
O2 C7 1.249(5) . ?
O2 Mg1 2.049(3) 6 ?
O5 Mg1 2.072(3) 5_656 ?
O5 H5A 0.933(19) . ?
N1 C2 1.350(5) . ?
N1 C6 1.352(5) . ?
C2 C3 1.367(6) . ?
C2 C7 1.520(5) . ?
C3 C4 1.403(6) . ?
C3 H3 0.9500 . ?
C4 C5 1.407(6) . ?
C4 C8 1.474(7) . ?
C5 C6 1.360(7) . ?
C5 H5 0.9500 . ?
C6 H6 0.9500 . ?
C8 C13 1.398(7) . ?
C8 C9 1.408(7) . ?
C9 C10 1.380(7) . ?
C9 H9 0.9500 . ?
C10 C11 1.393(7) . ?
C10 H10 0.9500 . ?
C11 C12 1.401(6) . ?
C11 C14 1.502(6) . ?
C12 C13 1.369(7) . ?
C12 H12 0.9500 . ?
C13 H13 0.9500 . ?
O52 O52 1.16(6) 2_655 ?
O53 O54 1.37(5) . ?
